data_8107006
loop_
_publ_author_name
'Liu, Rui-Heng'
'Qin, Zhao-Xian'
'Guo, Hui'

_publ_section_title
;
 Crystal structure of 4-(pyridin-4-ylmethylsulfonyl)pyridine, C11H10N2O2S
;
_journal_issue 3
_journal_name_full 'Zeitschrift f\"ur Kristallographie - New Crystal Structures'
_journal_page_first 789
_journal_page_last 790
_journal_paper_doi 10.1515/ncrs-2015-0268
_journal_volume 231
_journal_year 2016
_chemical_formula_sum 'C11 H10 N2 O2 S'
_chemical_formula_weight 234.27
_space_group_crystal_system monoclinic
_space_group_IT_number 7
_space_group_name_Hall 'P -2yc'
_space_group_name_H-M_alt 'P 1 c 1'
_atom_sites_solution_hydrogens geom
_cell_angle_alpha 90
_cell_angle_beta 108.263(2)
_cell_angle_gamma 90
_cell_formula_units_Z 2
_cell_length_a 12.0784(4)
_cell_length_b 5.3304(2)
_cell_length_c 8.9370(3)
_cell_measurement_reflns_used 220
_cell_measurement_temperature 296(2)
_cell_measurement_theta_max 26.00
_cell_measurement_theta_min 1.20
_cell_volume 546.40(3)
_computing_structure_refinement 'SHELXL-2014 (Sheldrick, 2014)'
_diffrn_ambient_temperature 296(2)
_diffrn_measured_fraction_theta_full 0.998
_diffrn_measured_fraction_theta_max 0.993
_diffrn_measurement_device_type 'Bruker APEXII Area Detector'
_diffrn_measurement_method '\w scan'
_diffrn_radiation_type MoK\a
_diffrn_radiation_wavelength 0.71073
_diffrn_reflns_av_R_equivalents 0.0185
_diffrn_reflns_av_unetI/netI 0.0292
_diffrn_reflns_Laue_measured_fraction_full 0.998
_diffrn_reflns_Laue_measured_fraction_max 0.993
_diffrn_reflns_limit_h_max 15
_diffrn_reflns_limit_h_min -15
_diffrn_reflns_limit_k_max 6
_diffrn_reflns_limit_k_min -6
_diffrn_reflns_limit_l_max 11
_diffrn_reflns_limit_l_min -11
_diffrn_reflns_number 4184
_diffrn_reflns_point_group_measured_fraction_full 0.969
_diffrn_reflns_point_group_measured_fraction_max 0.960
_diffrn_reflns_theta_full 25.242
_diffrn_reflns_theta_max 27.893
_diffrn_reflns_theta_min 1.775
_diffrn_source 'sealed tube'
_exptl_absorpt_coefficient_mu 0.281
_exptl_absorpt_correction_T_max 0.7456
_exptl_absorpt_correction_T_min 0.6077
_exptl_absorpt_correction_type multi-scan
_exptl_absorpt_process_details SADABS
_exptl_crystal_colour Colorless
_exptl_crystal_density_diffrn 1.424
_exptl_crystal_description Block
_exptl_crystal_F_000 244
_exptl_crystal_size_max 0.40
_exptl_crystal_size_mid 0.40
_exptl_crystal_size_min 0.30
_refine_diff_density_max 0.193
_refine_diff_density_min -0.292
_refine_diff_density_rms 0.035
_refine_ls_abs_structure_details
;
 Flack x determined using 906 quotients [(I+)-(I-)]/[(I+)+(I-)]
 (Parsons, Flack and Wagner, Acta Cryst. B69 (2013) 249-259).
;
_refine_ls_abs_structure_Flack 0.09(4)
_refine_ls_extinction_coef .
_refine_ls_extinction_method none
_refine_ls_goodness_of_fit_ref 1.058
_refine_ls_hydrogen_treatment constr
_refine_ls_matrix_type full
_refine_ls_number_parameters 145
_refine_ls_number_reflns 2327
_refine_ls_number_restraints 2
_refine_ls_restrained_S_all 1.057
_refine_ls_R_factor_all 0.0335
_refine_ls_R_factor_gt 0.0303
_refine_ls_shift/su_max 0.000
_refine_ls_shift/su_mean 0.000
_refine_ls_structure_factor_coef Fsqd
_refine_ls_weighting_details 'w=1/[\s^2^(Fo^2^)+(0.0439P)^2^+0.0338P] where P=(Fo^2^+2Fc^2^)/3'
_refine_ls_weighting_scheme calc
_refine_ls_wR_factor_gt 0.0759
_refine_ls_wR_factor_ref 0.0782
_reflns_Friedel_coverage 0.805
_reflns_Friedel_fraction_full 0.841
_reflns_Friedel_fraction_max 0.803
_reflns_number_gt 2176
_reflns_number_total 2327
_reflns_threshold_expression 'I > 2\s(I)'
_cod_data_source_file suppl_ncrs-2015-0268_suppl.cif
_cod_data_source_block C
_cod_depositor_comments
;
The following automatic conversions were performed:

data item '_exptl_absorpt_correction_type' value 'Multi-Scan' was
changed to 'multi-scan' in accordance with the built-in table derived
from the CIF Core dictionary named 'cif_core.dic' version 2.4.5 last
updated on 2014-11-21.

Automatic conversion script
Id: cif_fix_values 8738 2021-04-28 16:35:53Z antanas 
;
_cod_original_sg_symbol_H-M 'P c'
_cod_database_code 8107006
_shelx_space_group_comment
;
The symmetry employed for this shelxl refinement is uniquely defined
by the following loop, which should always be used as a source of
symmetry information in preference to the above space-group names.
They are only intended as comments.
;
_shelxl_version_number 2014-3

loop_
_space_group_symop_operation_xyz
'x, y, z'
'x, -y, z+1/2'

loop_
_atom_site_label
_atom_site_type_symbol
_atom_site_fract_x
_atom_site_fract_y
_atom_site_fract_z
_atom_site_U_iso_or_equiv
_atom_site_adp_type
_atom_site_occupancy
_atom_site_site_symmetry_order
_atom_site_calc_flag
_atom_site_refinement_flags_posn
_atom_site_refinement_flags_adp
_atom_site_refinement_flags_occupancy
_atom_site_disorder_assembly
_atom_site_disorder_group
S1 S 0.19807(5) 0.64943(10) 0.15716(6) 0.03261(16) Uani 1 1 d . . . . .
O1 O 0.2152(2) 0.3821(3) 0.1721(3) 0.0456(6) Uani 1 1 d . . . . .
O2 O 0.21568(19) 0.7692(4) 0.0227(2) 0.0468(5) Uani 1 1 d . . . . .
N1 N 0.6481(2) 0.6765(6) 0.3904(4) 0.0666(9) Uani 1 1 d . . . . .
N2 N -0.1698(2) 0.8253(6) 0.1550(4) 0.0600(8) Uani 1 1 d . . . . .
C2 C 0.5881(3) 0.5293(7) 0.4566(5) 0.0634(10) Uani 1 1 d . . . . .
H2A H 0.6269 0.3950 0.5169 0.076 Uiso 1 1 calc R U . . .
C1 C 0.4723(3) 0.5628(6) 0.4417(4) 0.0510(7) Uani 1 1 d . . . . .
H1A H 0.4350 0.4539 0.4916 0.061 Uiso 1 1 calc R U . . .
C3 C 0.5891(3) 0.8660(7) 0.3037(5) 0.0641(10) Uani 1 1 d . . . . .
H3A H 0.6290 0.9715 0.2555 0.077 Uiso 1 1 calc R U . . .
C4 C 0.4730(3) 0.9157(7) 0.2810(4) 0.0520(8) Uani 1 1 d . . . . .
H4A H 0.4362 1.0508 0.2195 0.062 Uiso 1 1 calc R U . . .
C5 C 0.4120(2) 0.7589(5) 0.3522(3) 0.0370(6) Uani 1 1 d . . . . .
C6 C 0.2857(2) 0.8028(5) 0.3314(3) 0.0367(6) Uani 1 1 d . . . . .
H6A H 0.2695 0.9814 0.3237 0.044 Uiso 1 1 calc R U . . .
H6B H 0.2669 0.7383 0.4220 0.044 Uiso 1 1 calc R U . . .
C7 C 0.0542(2) 0.7168(5) 0.1564(3) 0.0362(6) Uani 1 1 d . . . . .
C8 C 0.0000(3) 0.5646(6) 0.2374(4) 0.0457(7) Uani 1 1 d . . . . .
H8A H 0.0374 0.4249 0.2929 0.055 Uiso 1 1 calc R U . . .
C9 C -0.1125(3) 0.6283(7) 0.2326(5) 0.0574(8) Uani 1 1 d . . . . .
H9A H -0.1498 0.5273 0.2868 0.069 Uiso 1 1 calc R U . . .
C10 C -0.1161(3) 0.9665(7) 0.0772(5) 0.0607(9) Uani 1 1 d . . . . .
H10A H -0.1559 1.1040 0.0217 0.073 Uiso 1 1 calc R U . . .
C11 C -0.0037(3) 0.9209(6) 0.0736(4) 0.0506(7) Uani 1 1 d . . . . .
H11A H 0.0311 1.0242 0.0174 0.061 Uiso 1 1 calc R U . . .

loop_
_atom_site_aniso_label
_atom_site_aniso_U_11
_atom_site_aniso_U_22
_atom_site_aniso_U_33
_atom_site_aniso_U_23
_atom_site_aniso_U_13
_atom_site_aniso_U_12
S1 0.0353(3) 0.0323(3) 0.0324(3) -0.0004(3) 0.0138(2) 0.0009(3)
O1 0.0510(15) 0.0321(9) 0.0574(13) -0.0030(9) 0.0225(12) 0.0043(9)
O2 0.0526(12) 0.0559(12) 0.0358(10) 0.0058(9) 0.0192(9) -0.0017(10)
N1 0.0353(14) 0.075(2) 0.088(2) -0.0066(17) 0.0179(15) -0.0062(14)
N2 0.0352(13) 0.0674(18) 0.078(2) -0.0039(14) 0.0177(13) 0.0010(12)
C2 0.0386(17) 0.064(2) 0.082(3) 0.0092(18) 0.0116(17) 0.0082(15)
C1 0.0395(16) 0.0515(16) 0.061(2) 0.0108(15) 0.0143(15) 0.0017(13)
C3 0.0470(18) 0.066(2) 0.086(3) 0.0011(19) 0.0305(19) -0.0141(17)
C4 0.0445(17) 0.0507(17) 0.062(2) 0.0038(15) 0.0188(16) -0.0058(14)
C5 0.0366(14) 0.0369(14) 0.0377(14) -0.0053(11) 0.0118(11) -0.0035(11)
C6 0.0372(14) 0.0385(14) 0.0361(14) -0.0035(10) 0.0141(11) 0.0009(10)
C7 0.0310(12) 0.0370(13) 0.0392(15) -0.0030(10) 0.0092(11) -0.0006(10)
C8 0.0402(16) 0.0505(16) 0.0474(17) 0.0073(13) 0.0153(13) -0.0004(13)
C9 0.0422(17) 0.065(2) 0.070(2) 0.0040(17) 0.0246(16) -0.0063(15)
C10 0.0372(16) 0.0520(19) 0.088(3) 0.0058(17) 0.0119(17) 0.0056(14)
C11 0.0434(16) 0.0417(16) 0.066(2) 0.0120(14) 0.0159(15) 0.0036(13)

loop_
_atom_type_symbol
_atom_type_description
_atom_type_scat_dispersion_real
_atom_type_scat_dispersion_imag
_atom_type_scat_source
C C 0.0033 0.0016 'International Tables Vol C Tables 4.2.6.8 and 6.1.1.4'
H H 0.0000 0.0000 'International Tables Vol C Tables 4.2.6.8 and 6.1.1.4'
N N 0.0061 0.0033 'International Tables Vol C Tables 4.2.6.8 and 6.1.1.4'
O O 0.0106 0.0060 'International Tables Vol C Tables 4.2.6.8 and 6.1.1.4'
S S 0.1246 0.1234 'International Tables Vol C Tables 4.2.6.8 and 6.1.1.4'

loop_
_geom_angle_atom_site_label_1
_geom_angle_atom_site_label_2
_geom_angle_atom_site_label_3
_geom_angle
_geom_angle_site_symmetry_1
_geom_angle_site_symmetry_3
O2 S1 O1 117.61(15) . .
O2 S1 C7 108.03(13) . .
O1 S1 C7 108.25(13) . .
O2 S1 C6 108.92(13) . .
O1 S1 C6 110.10(14) . .
C7 S1 C6 102.89(13) . .
C2 N1 C3 116.1(3) . .
C10 N2 C9 117.5(3) . .
N1 C2 C1 124.2(3) . .
N1 C2 H2A 117.9 . .
C1 C2 H2A 117.9 . .
C2 C1 C5 119.4(3) . .
C2 C1 H1A 120.3 . .
C5 C1 H1A 120.3 . .
N1 C3 C4 124.4(3) . .
N1 C3 H3A 117.8 . .
C4 C3 H3A 117.8 . .
C3 C4 C5 118.5(3) . .
C3 C4 H4A 120.8 . .
C5 C4 H4A 120.8 . .
C1 C5 C4 117.5(3) . .
C1 C5 C6 121.6(3) . .
C4 C5 C6 120.9(3) . .
C5 C6 S1 109.86(18) . .
C5 C6 H6A 109.7 . .
S1 C6 H6A 109.7 . .
C5 C6 H6B 109.7 . .
S1 C6 H6B 109.7 . .
H6A C6 H6B 108.2 . .
C11 C7 C8 120.1(3) . .
C11 C7 S1 119.6(2) . .
C8 C7 S1 120.3(2) . .
C7 C8 C9 117.4(3) . .
C7 C8 H8A 121.3 . .
C9 C8 H8A 121.3 . .
N2 C9 C8 123.7(3) . .
N2 C9 H9A 118.1 . .
C8 C9 H9A 118.1 . .
N2 C10 C11 123.8(3) . .
N2 C10 H10A 118.1 . .
C11 C10 H10A 118.1 . .
C7 C11 C10 117.4(3) . .
C7 C11 H11A 121.3 . .
C10 C11 H11A 121.3 . .

loop_
_geom_bond_atom_site_label_1
_geom_bond_atom_site_label_2
_geom_bond_distance
_geom_bond_site_symmetry_2
S1 O2 1.434(2) .
S1 O1 1.4403(19) .
S1 C7 1.773(3) .
S1 C6 1.783(3) .
N1 C2 1.326(5) .
N1 C3 1.335(5) .
N2 C10 1.325(5) .
N2 C9 1.327(5) .
C2 C1 1.375(5) .
C2 H2A 0.9300 .
C1 C5 1.378(4) .
C1 H1A 0.9300 .
C3 C4 1.378(5) .
C3 H3A 0.9300 .
C4 C5 1.392(4) .
C4 H4A 0.9300 .
C5 C6 1.497(4) .
C6 H6A 0.9700 .
C6 H6B 0.9700 .
C7 C11 1.377(4) .
C7 C8 1.381(4) .
C8 C9 1.388(5) .
C8 H8A 0.9300 .
C9 H9A 0.9300 .
C10 C11 1.390(5) .
C10 H10A 0.9300 .
C11 H11A 0.9300 .

loop_
_geom_torsion_atom_site_label_1
_geom_torsion_atom_site_label_2
_geom_torsion_atom_site_label_3
_geom_torsion_atom_site_label_4
_geom_torsion
_geom_torsion_site_symmetry_1
_geom_torsion_site_symmetry_2
_geom_torsion_site_symmetry_3
_geom_torsion_site_symmetry_4
C3 N1 C2 C1 -0.5(6) . . . .
N1 C2 C1 C5 0.5(6) . . . .
C2 N1 C3 C4 0.4(6) . . . .
N1 C3 C4 C5 -0.2(6) . . . .
C2 C1 C5 C4 -0.2(5) . . . .
C2 C1 C5 C6 179.7(3) . . . .
C3 C4 C5 C1 0.1(5) . . . .
C3 C4 C5 C6 -179.8(3) . . . .
C1 C5 C6 S1 -93.0(3) . . . .
C4 C5 C6 S1 86.9(3) . . . .
O2 S1 C6 C5 -66.9(2) . . . .
O1 S1 C6 C5 63.5(2) . . . .
C7 S1 C6 C5 178.69(19) . . . .
O2 S1 C7 C11 -21.1(3) . . . .
O1 S1 C7 C11 -149.4(3) . . . .
C6 S1 C7 C11 94.0(3) . . . .
O2 S1 C7 C8 158.4(2) . . . .
O1 S1 C7 C8 30.0(3) . . . .
C6 S1 C7 C8 -86.5(3) . . . .
C11 C7 C8 C9 -0.8(5) . . . .
S1 C7 C8 C9 179.7(3) . . . .
C10 N2 C9 C8 0.6(6) . . . .
C7 C8 C9 N2 0.1(5) . . . .
C9 N2 C10 C11 -0.6(6) . . . .
C8 C7 C11 C10 0.8(5) . . . .
S1 C7 C11 C10 -179.7(3) . . . .
N2 C10 C11 C7 -0.1(6) . . . .
